data_7042030
loop_
_publ_author_name
'Shen, Yunjun'
'Pan, Yani'
'Zhang, Kang'
'Liang, Xuewei'
'Liu, Jiyong'
'Spingler, Bernhard'
'Duttwyler, Simon'

_publ_section_title
;
 B-H functionalization of the monocarba-closo-dodecaborate anion by
 rhodium and iridium catalysis.
;
_journal_issue 10
_journal_name_full 'Dalton transactions (Cambridge, England : 2003)'
_journal_page_first 3135
_journal_page_last 3140
_journal_paper_doi 10.1039/c7dt00269f
_journal_volume 46
_journal_year 2017
_chemical_formula_sum 'C34 H69 B11 N2 O9'
_chemical_formula_weight 768.82
_space_group_crystal_system monoclinic
_space_group_IT_number 14
_space_group_name_Hall '-P 2yn'
_space_group_name_H-M_alt 'P 1 21/n 1'
_symmetry_space_group_name_Hall '-P 2yn'
_symmetry_space_group_name_H-M 'P 1 21/n 1'
_atom_sites_solution_hydrogens geom
_audit_creation_method SHELXL-2014/7
_audit_update_record
;
2017-01-22 deposited with the CCDC.
2017-02-10 downloaded from the CCDC.
;
_cell_angle_alpha 90
_cell_angle_beta 98.384(9)
_cell_angle_gamma 90
_cell_formula_units_Z 4
_cell_length_a 15.7074(16)
_cell_length_b 17.9799(16)
_cell_length_c 16.5251(16)
_cell_measurement_reflns_used 2189
_cell_measurement_temperature 293(2)
_cell_measurement_theta_max 29.3030
_cell_measurement_theta_min 2.9741
_cell_volume 4617.1(8)
_computing_cell_refinement
;
CrysAlisPro, Agilent Technologies,
Version 1.171.35.11 (release 16-05-2011 CrysAlis171 .NET)
(compiled May 16 2011,17:55:39)
;
_computing_data_collection
;
CrysAlisPro, Agilent Technologies,
Version 1.171.35.11 (release 16-05-2011 CrysAlis171 .NET)
(compiled May 16 2011,17:55:39)
;
_computing_data_reduction
;
CrysAlisPro, Agilent Technologies,
Version 1.171.35.11 (release 16-05-2011 CrysAlis171 .NET)
(compiled May 16 2011,17:55:39)
;
_computing_publication_material 'SHELXL-2014/7 (Sheldrick, 2014)'
_computing_structure_refinement 'SHELXL-2014/7 (Sheldrick, 2014)'
_computing_structure_solution 'ShelXS (Sheldrick, 2008)'
_diffrn_ambient_temperature 293(2)
_diffrn_detector_area_resol_mean 10.3592
_diffrn_measured_fraction_theta_full 0.995
_diffrn_measured_fraction_theta_max 0.995
_diffrn_measurement_device_type 'Xcalibur, Atlas, Gemini ultra'
_diffrn_measurement_method '\w scans'
_diffrn_radiation_type MoK\a
_diffrn_radiation_wavelength 0.71073
_diffrn_reflns_av_R_equivalents 0.0472
_diffrn_reflns_av_unetI/netI 0.0655
_diffrn_reflns_Laue_measured_fraction_full 0.995
_diffrn_reflns_Laue_measured_fraction_max 0.995
_diffrn_reflns_limit_h_max 13
_diffrn_reflns_limit_h_min -18
_diffrn_reflns_limit_k_max 18
_diffrn_reflns_limit_k_min -21
_diffrn_reflns_limit_l_max 19
_diffrn_reflns_limit_l_min -16
_diffrn_reflns_number 18984
_diffrn_reflns_point_group_measured_fraction_full 0.995
_diffrn_reflns_point_group_measured_fraction_max 0.995
_diffrn_reflns_theta_full 25.242
_diffrn_reflns_theta_max 25.346
_diffrn_reflns_theta_min 2.980
_exptl_absorpt_coefficient_mu 0.073
_exptl_absorpt_correction_T_max 1.00000
_exptl_absorpt_correction_T_min 0.54039
_exptl_absorpt_correction_type multi-scan
_exptl_absorpt_process_details
;
CrysAlisPro, Agilent Technologies,
Version 1.171.35.11 (release 16-05-2011 CrysAlis171 .NET)
(compiled May 16 2011,17:55:39)
Empirical absorption correction using spherical harmonics,
 implemented in SCALE3 ABSPACK scaling algorithm.
;
_exptl_crystal_colour colourless
_exptl_crystal_density_diffrn 1.106
_exptl_crystal_description needle
_exptl_crystal_F_000 1656
_exptl_crystal_size_max 0.480
_exptl_crystal_size_mid 0.300
_exptl_crystal_size_min 0.260
_refine_diff_density_max 0.429
_refine_diff_density_min -0.217
_refine_diff_density_rms 0.042
_refine_ls_extinction_method none
_refine_ls_goodness_of_fit_ref 1.043
_refine_ls_hydrogen_treatment constr
_refine_ls_matrix_type full
_refine_ls_number_parameters 559
_refine_ls_number_reflns 8419
_refine_ls_number_restraints 9
_refine_ls_restrained_S_all 1.046
_refine_ls_R_factor_all 0.2048
_refine_ls_R_factor_gt 0.1015
_refine_ls_shift/su_max 0.008
_refine_ls_shift/su_mean 0.001
_refine_ls_structure_factor_coef Fsqd
_refine_ls_weighting_details 'w=1/[\s^2^(Fo^2^)+(0.2000P)^2^] where P=(Fo^2^+2Fc^2^)/3'
_refine_ls_weighting_scheme calc
_refine_ls_wR_factor_gt 0.2977
_refine_ls_wR_factor_ref 0.3875
_reflns_Friedel_coverage 0.000
_reflns_number_gt 3182
_reflns_number_total 8419
_reflns_threshold_expression 'I > 2\s(I)'
_cod_data_source_file c7dt00269f2.cif
_cod_data_source_block 160714_SD_4
_cod_depositor_comments 'Adding full bibliography for 7042023--7042033.cif.'
_cod_database_code 7042030
_shelx_shelxl_version_number 2014/7
_shelx_space_group_comment
;
The symmetry employed for this shelxl refinement is uniquely defined
by the following loop, which should always be used as a source of
symmetry information in preference to the above space-group names.
They are only intended as comments.
;
_shelx_estimated_absorpt_t_min 0.966
_shelx_estimated_absorpt_t_max 0.981

loop_
_space_group_symop_operation_xyz
'x, y, z'
'-x+1/2, y+1/2, -z+1/2'
'-x, -y, -z'
'x-1/2, -y-1/2, z-1/2'

loop_
_atom_site_label
_atom_site_type_symbol
_atom_site_fract_x
_atom_site_fract_y
_atom_site_fract_z
_atom_site_U_iso_or_equiv
_atom_site_adp_type
_atom_site_occupancy
_atom_site_site_symmetry_order
_atom_site_calc_flag
_atom_site_refinement_flags_posn
_atom_site_refinement_flags_adp
_atom_site_refinement_flags_occupancy
_atom_site_disorder_assembly
_atom_site_disorder_group
O1 O -0.0906(2) 0.10025(19) -0.3048(2) 0.1116(10) Uani 1 1 d . . . . .
O2 O -0.3607(5) 0.2595(4) -0.0488(5) 0.181(3) Uani 0.686(9) 1 d . . P A 1
O3 O -0.3060(5) 0.1619(4) -0.0592(5) 0.225(3) Uani 1 1 d . . . . .
O4 O 0.0909(3) -0.0022(2) -0.0733(3) 0.1676(18) Uani 1 1 d . . . . .
O5 O 0.1435(2) 0.05767(17) 0.0376(2) 0.1156(11) Uani 1 1 d . . . . .
O6 O 0.1659(3) 0.0723(3) -0.4175(4) 0.186(2) Uani 1 1 d . . . . .
O7 O 0.2813(2) 0.13748(19) -0.3927(2) 0.1271(12) Uani 1 1 d . . . . .
O8 O -0.1471(3) 0.3062(3) -0.5994(3) 0.1578(17) Uani 1 1 d . . . . .
O9 O -0.1782(4) 0.4200(3) -0.5825(2) 0.182(2) Uani 1 1 d . . . . .
N1 N -0.2104(2) 0.1589(2) -0.3476(2) 0.1006(11) Uani 1 1 d . . . . .
C1 C -0.0819(2) 0.2271(2) -0.2705(2) 0.0784(11) Uani 1 1 d . . . . .
C2 C -0.1295(3) 0.1589(3) -0.3089(2) 0.0849(11) Uani 1 1 d . . . . .
C3 C -0.2772(4) 0.2162(4) -0.3589(4) 0.156(2) Uani 1 1 d . . . . .
H3AA H -0.2709 0.2487 -0.4046 0.187 Uiso 0.588(14) 1 calc R U P B 1
H3AB H -0.2775 0.2458 -0.3099 0.187 Uiso 0.588(14) 1 calc R U P B 1
H3BC H -0.2531 0.2657 -0.3619 0.187 Uiso 0.412(14) 1 calc DR U P B 2
H3BD H -0.3135 0.2148 -0.3163 0.187 Uiso 0.412(14) 1 calc R U P B 2
C4 C -0.3622(8) 0.1642(10) -0.3777(13) 0.184(6) Uani 0.588(14) 1 d . U P B 1
H4A H -0.3792 0.1447 -0.3277 0.221 Uiso 0.588(14) 1 calc R U P B 1
H4B H -0.4102 0.1911 -0.4081 0.221 Uiso 0.588(14) 1 calc R U P B 1
C5 C -0.3335(5) 0.1088(6) -0.4241(6) 0.207(4) Uani 1 1 d . . . . .
H5AA H -0.3325 0.1260 -0.4796 0.249 Uiso 0.588(14) 1 calc R U P B 1
H5AB H -0.3712 0.0658 -0.4260 0.249 Uiso 0.588(14) 1 calc R U P B 1
H5BC H -0.3756 0.0997 -0.3877 0.249 Uiso 0.412(14) 1 calc R U P B 2
H5BD H -0.3497 0.0812 -0.4745 0.249 Uiso 0.412(14) 1 calc R U P B 2
C6 C -0.2447(3) 0.0887(3) -0.3845(3) 0.1245(17) Uani 1 1 d . . . . .
H6A H -0.2463 0.0507 -0.3430 0.149 Uiso 1 1 calc R U . . .
H6B H -0.2101 0.0709 -0.4246 0.149 Uiso 1 1 calc R U . . .
C7 C -0.1732(3) 0.2199(3) -0.1329(3) 0.1102(16) Uani 1 1 d . . . . .
H7A H -0.1721 0.1685 -0.1267 0.132 Uiso 0.686(9) 1 calc R U P A 1
H7B H -0.2136 0.1913 -0.1660 0.132 Uiso 0.314(9) 1 calc R U P A 2
C8 C -0.2351(6) 0.2572(5) -0.1065(7) 0.130(3) Uani 0.686(9) 1 d . . P A 1
H8 H -0.2335 0.3088 -0.1109 0.156 Uiso 0.686(9) 1 calc R U P A 1
C9 C -0.3055(7) 0.2255(6) -0.0712(6) 0.132(4) Uani 0.686(9) 1 d . . P A 1
C10 C -0.3765(9) 0.1265(8) -0.0193(9) 0.296(8) Uani 1 1 d . . . . .
H10A H -0.3515 0.0940 0.0247 0.356 Uiso 1 1 calc R U . . .
H10B H -0.4093 0.1648 0.0037 0.356 Uiso 1 1 calc R U . . .
C11 C -0.4252(7) 0.0897(7) -0.0718(10) 0.296(9) Uani 1 1 d . . . . .
H11A H -0.4629 0.1230 -0.1054 0.443 Uiso 1 1 calc R U . . .
H11B H -0.4587 0.0558 -0.0446 0.443 Uiso 1 1 calc R U . . .
H11C H -0.3912 0.0624 -0.1053 0.443 Uiso 1 1 calc R U . . .
C12 C -0.0809(3) 0.2937(3) -0.4273(3) 0.1049(14) Uani 1 1 d . . . . .
H12A H -0.0301 0.2842 -0.4527 0.126 Uiso 1 1 calc R U . . .
H12B H -0.1190 0.2514 -0.4390 0.126 Uiso 1 1 calc R U . . .
C13 C -0.1232(4) 0.3574(3) -0.4658(3) 0.1180(17) Uani 1 1 d . . . . .
H13A H -0.0853 0.3998 -0.4534 0.142 Uiso 1 1 calc R U . . .
H13B H -0.1742 0.3666 -0.4405 0.142 Uiso 1 1 calc R U . . .
C14 C -0.1499(3) 0.3555(4) -0.5558(3) 0.1113(16) Uani 1 1 d . . . . .
C15 C -0.2108(7) 0.4283(5) -0.6700(4) 0.207(4) Uani 1 1 d . . . . .
H15A H -0.2123 0.3802 -0.6969 0.249 Uiso 1 1 calc R U . . .
H15B H -0.2689 0.4482 -0.6770 0.249 Uiso 1 1 calc R U . . .
C16 C -0.1613(9) 0.4725(7) -0.7019(6) 0.304(8) Uani 1 1 d . . . . .
H16A H -0.1065 0.4490 -0.7028 0.456 Uiso 1 1 calc R U . . .
H16B H -0.1534 0.5173 -0.6702 0.456 Uiso 1 1 calc R U . . .
H16C H -0.1867 0.4843 -0.7568 0.456 Uiso 1 1 calc R U . . .
C17 C 0.0682(3) 0.1729(3) -0.3370(3) 0.0955(13) Uani 1 1 d . . . . .
H17A H 0.0648 0.1243 -0.3120 0.115 Uiso 1 1 calc R U . . .
H17B H 0.0342 0.1708 -0.3909 0.115 Uiso 1 1 calc R U . . .
C18 C 0.1592(3) 0.1868(2) -0.3471(3) 0.0981(13) Uani 1 1 d . . . . .
H18A H 0.1619 0.2332 -0.3765 0.118 Uiso 1 1 calc R U . . .
H18B H 0.1924 0.1932 -0.2933 0.118 Uiso 1 1 calc R U . . .
C19 C 0.2005(3) 0.1281(3) -0.3906(3) 0.1081(15) Uani 1 1 d . . . . .
C20 C 0.3264(4) 0.0829(4) -0.4366(4) 0.143(2) Uani 1 1 d . . . . .
H20A H 0.3153 0.0332 -0.4180 0.172 Uiso 1 1 calc R U . . .
H20B H 0.3057 0.0858 -0.4948 0.172 Uiso 1 1 calc R U . . .
C21 C 0.4169(4) 0.0978(4) -0.4220(5) 0.183(3) Uani 1 1 d . . . . .
H21A H 0.4454 0.0683 -0.4585 0.274 Uiso 1 1 calc R U . . .
H21B H 0.4392 0.0854 -0.3665 0.274 Uiso 1 1 calc R U . . .
H21C H 0.4267 0.1495 -0.4314 0.274 Uiso 1 1 calc R U . . .
C22 C 0.0146(3) 0.1266(2) -0.1488(3) 0.0951(13) Uani 1 1 d . . . . .
H22A H -0.0396 0.1021 -0.1447 0.114 Uiso 1 1 calc R U . . .
H22B H 0.0441 0.0976 -0.1857 0.114 Uiso 1 1 calc R U . . .
C23 C 0.0679(4) 0.1276(2) -0.0666(3) 0.1214(17) Uani 1 1 d . . . . .
H23A H 0.1170 0.1599 -0.0687 0.146 Uiso 1 1 calc R U . . .
H23B H 0.0340 0.1489 -0.0277 0.146 Uiso 1 1 calc R U . . .
C24 C 0.0994(4) 0.0535(3) -0.0366(4) 0.1143(16) Uani 1 1 d . . . . .
C25 C 0.1818(4) -0.0096(3) 0.0720(4) 0.1348(19) Uani 1 1 d . . . . .
H25A H 0.1379 -0.0478 0.0705 0.162 Uiso 1 1 calc R U . . .
H25B H 0.2246 -0.0266 0.0396 0.162 Uiso 1 1 calc R U . . .
C26 C 0.2213(5) 0.0017(3) 0.1547(4) 0.149(2) Uani 1 1 d . . . . .
H26A H 0.2655 0.0387 0.1561 0.224 Uiso 1 1 calc R U . . .
H26B H 0.2463 -0.0442 0.1765 0.224 Uiso 1 1 calc R U . . .
H26C H 0.1788 0.0180 0.1870 0.224 Uiso 1 1 calc R U . . .
B1 B -0.0997(3) 0.2584(3) -0.1753(3) 0.0884(14) Uani 1 1 d . . . . .
B2 B -0.1278(3) 0.3141(3) -0.2643(3) 0.0950(15) Uani 1 1 d . . . . .
H2 H -0.1953 0.3274 -0.2877 0.114 Uiso 1 1 calc DR U . . .
B3 B -0.0523(3) 0.2973(3) -0.3317(3) 0.0940(15) Uani 1 1 d . . . . .
B4 B 0.0259(3) 0.2320(3) -0.2839(3) 0.0851(13) Uani 1 1 d . . . . .
B5 B -0.0046(3) 0.2082(3) -0.1869(3) 0.0858(13) Uani 1 1 d . . . . .
B6 B 0.0009(4) 0.2901(3) -0.1268(3) 0.0979(15) Uani 1 1 d . . . . .
H6 H 0.0183 0.2880 -0.0600 0.117 Uiso 1 1 calc R U . . .
B7 B -0.0750(4) 0.3537(3) -0.1746(3) 0.1014(16) Uani 1 1 d . . . . .
H7 H -0.1080 0.3932 -0.1389 0.122 Uiso 1 1 calc R U . . .
B8 B -0.0449(4) 0.3770(3) -0.2696(4) 0.1045(17) Uani 1 1 d . . . . .
H8A H -0.0574 0.4325 -0.2967 0.125 Uiso 1 1 calc R U . . .
B9 B 0.0481(3) 0.3275(3) -0.2817(3) 0.0941(15) Uani 1 1 d . . . . .
H9 H 0.0968 0.3499 -0.3166 0.113 Uiso 1 1 calc R U . . .
B10 B 0.0772(3) 0.2739(3) -0.1928(3) 0.0912(14) Uani 1 1 d . . . . .
H10 H 0.1447 0.2614 -0.1689 0.109 Uiso 1 1 calc R U . . .
B11 B 0.0340(4) 0.3648(3) -0.1848(3) 0.1030(16) Uani 1 1 d . . . . .
H11 H 0.0726 0.4115 -0.1564 0.124 Uiso 1 1 calc R U . . .
N2 N 0.0454(3) -0.1222(2) -0.3018(3) 0.1311(16) Uani 1 1 d . . . . .
C27 C 0.0424(8) -0.1468(6) -0.3910(7) 0.194(5) Uani 0.759(12) 1 d . . P C 4
H27A H 0.0870 -0.1836 -0.3942 0.233 Uiso 0.759(12) 1 calc R U P C 4
H27B H -0.0127 -0.1701 -0.4095 0.233 Uiso 0.759(12) 1 calc R U P C 4
C28 C 0.0552(13) -0.0820(8) -0.4478(8) 0.393(12) Uani 1 1 d . . . . .
H28A H 0.0529 -0.1000 -0.5027 0.589 Uiso 1 1 calc R U . C 4
H28B H 0.0106 -0.0459 -0.4458 0.589 Uiso 1 1 calc R U . C 4
H28C H 0.1102 -0.0594 -0.4304 0.589 Uiso 1 1 calc R U . C 4
C29 C 0.1320(6) -0.0850(6) -0.2769(8) 0.198(5) Uani 0.759(12) 1 d D . P C 4
H29A H 0.1442 -0.0501 -0.3184 0.237 Uiso 0.759(12) 1 calc R U P C 4
H29B H 0.1332 -0.0587 -0.2255 0.237 Uiso 0.759(12) 1 calc R U P C 4
C30 C 0.1961(8) -0.1478(8) -0.2681(17) 0.53(2) Uani 1 1 d D . . . .
H30A H 0.2529 -0.1283 -0.2522 0.794 Uiso 1 1 calc R U . C 4
H30B H 0.1826 -0.1819 -0.2270 0.794 Uiso 1 1 calc R U . C 4
H30C H 0.1936 -0.1734 -0.3194 0.794 Uiso 1 1 calc R U . C 4
C31 C 0.0317(17) -0.1900(5) -0.2584(9) 0.325(13) Uani 0.759(12) 1 d D . P C 4
H31A H 0.0826 -0.2212 -0.2535 0.390 Uiso 0.759(12) 1 calc R U P C 4
H31B H -0.0165 -0.2176 -0.2872 0.390 Uiso 0.759(12) 1 calc R U P C 4
C32 C 0.013(2) -0.1663(9) -0.1721(9) 0.59(3) Uani 1 1 d D . . . .
H32A H 0.0031 -0.2098 -0.1410 0.880 Uiso 1 1 calc R U . C 4
H32B H 0.0608 -0.1390 -0.1444 0.880 Uiso 1 1 calc R U . C 4
H32C H -0.0378 -0.1355 -0.1779 0.880 Uiso 1 1 calc R U . C 4
C33 C -0.0137(8) -0.0592(7) -0.2971(12) 0.251(9) Uani 0.759(12) 1 d . . P C 4
H33A H 0.0057 -0.0163 -0.3250 0.301 Uiso 0.759(12) 1 calc R U P C 4
H33B H -0.0153 -0.0460 -0.2405 0.301 Uiso 0.759(12) 1 calc R U P C 4
C34 C -0.1113(8) -0.0853(9) -0.3419(11) 0.376(10) Uani 1 1 d . . . . .
H34A H -0.1511 -0.0451 -0.3397 0.564 Uiso 1 1 calc R U . C 4
H34B H -0.1090 -0.0981 -0.3979 0.564 Uiso 1 1 calc R U . C 4
H34C H -0.1299 -0.1277 -0.3138 0.564 Uiso 1 1 calc R U . C 4
C9A C -0.2453(16) 0.1912(14) -0.0103(15) 0.133(7) Uiso 0.314(9) 1 d . . P A 2
C8A C -0.1816(18) 0.2253(12) -0.0546(11) 0.136(8) Uani 0.314(9) 1 d . . P A 2
H8AA H -0.1410 0.2550 -0.0233 0.163 Uiso 0.314(9) 1 calc R U P A 2
O2A O -0.2341(12) 0.1749(10) 0.0617(9) 0.187(8) Uani 0.314(9) 1 d . . P A 2
C4A C -0.3247(14) 0.1911(15) -0.4406(19) 0.193(7) Uani 0.412(14) 1 d . U P B 2
H4AA H -0.2914 0.2000 -0.4847 0.231 Uiso 0.412(14) 1 calc R U P B 2
H4AB H -0.3803 0.2151 -0.4532 0.231 Uiso 0.412(14) 1 calc R U P B 2
C31B C 0.0125(16) -0.0852(13) -0.2213(14) 0.112(8) Uiso 0.241(12) 1 d . . P C 5
C27B C 0.049(2) -0.0590(19) -0.3505(18) 0.150(11) Uiso 0.241(12) 1 d . . P C 5
C29B C 0.095(3) -0.180(3) -0.297(3) 0.218(18) Uiso 0.241(12) 1 d . . P C 5
C33B C -0.057(2) -0.1618(19) -0.3469(19) 0.169(13) Uiso 0.241(12) 1 d . . P C 5

loop_
_atom_site_aniso_label
_atom_site_aniso_U_11
_atom_site_aniso_U_22
_atom_site_aniso_U_33
_atom_site_aniso_U_23
_atom_site_aniso_U_13
_atom_site_aniso_U_12
O1 0.079(2) 0.086(2) 0.166(3) -0.0061(19) 0.0051(18) -0.0126(18)
O2 0.152(6) 0.183(6) 0.230(7) 0.015(5) 0.098(5) 0.020(5)
O3 0.201(6) 0.169(6) 0.347(9) 0.007(6) 0.181(7) -0.020(5)
O4 0.221(5) 0.090(3) 0.177(4) -0.004(3) -0.020(3) 0.033(3)
O5 0.128(3) 0.084(2) 0.132(3) 0.0201(19) 0.010(2) 0.0164(19)
O6 0.115(3) 0.172(4) 0.282(6) -0.094(4) 0.065(3) -0.024(3)
O7 0.078(2) 0.130(3) 0.178(3) -0.021(2) 0.037(2) 0.0003(19)
O8 0.217(5) 0.128(3) 0.124(3) -0.015(2) 0.009(3) 0.032(3)
O9 0.289(6) 0.146(4) 0.104(3) 0.023(2) 0.008(3) 0.051(4)
N1 0.074(3) 0.111(3) 0.116(3) -0.012(2) 0.010(2) -0.002(2)
C1 0.064(2) 0.076(2) 0.097(3) 0.006(2) 0.0177(19) -0.0025(19)
C2 0.062(3) 0.092(3) 0.103(3) 0.001(2) 0.018(2) -0.001(2)
C3 0.098(4) 0.165(6) 0.190(6) -0.050(4) -0.029(4) 0.019(4)
C4 0.078(8) 0.193(12) 0.263(17) -0.069(12) -0.034(8) -0.009(8)
C5 0.131(6) 0.212(9) 0.254(9) -0.078(8) -0.056(6) -0.001(6)
C6 0.084(3) 0.145(5) 0.139(4) -0.025(3) -0.005(3) -0.018(3)
C7 0.127(4) 0.086(3) 0.131(4) 0.008(3) 0.062(3) 0.008(3)
C8 0.103(6) 0.129(7) 0.169(9) 0.027(6) 0.061(6) 0.017(5)
C9 0.131(8) 0.095(6) 0.189(9) -0.003(6) 0.082(7) 0.015(6)
C10 0.305(15) 0.274(13) 0.364(17) -0.058(11) 0.232(14) -0.111(11)
C11 0.175(9) 0.219(11) 0.53(2) -0.143(13) 0.161(13) -0.048(8)
C12 0.093(3) 0.113(4) 0.109(3) 0.020(3) 0.016(3) -0.016(3)
C13 0.144(5) 0.118(4) 0.096(3) 0.009(3) 0.032(3) 0.021(3)
C14 0.123(4) 0.109(4) 0.103(4) 0.017(3) 0.019(3) 0.016(3)
C15 0.295(12) 0.205(8) 0.106(5) 0.029(5) -0.021(6) -0.008(8)
C16 0.46(2) 0.295(14) 0.157(8) 0.053(8) 0.043(9) -0.150(14)
C17 0.076(3) 0.108(3) 0.105(3) -0.015(2) 0.021(2) -0.014(2)
C18 0.070(3) 0.098(3) 0.127(3) -0.005(3) 0.018(2) -0.004(2)
C19 0.082(4) 0.112(4) 0.133(4) -0.029(3) 0.026(3) -0.010(3)
C20 0.101(4) 0.159(5) 0.180(5) -0.022(4) 0.055(4) 0.021(4)
C21 0.102(5) 0.211(7) 0.249(8) -0.011(6) 0.073(5) 0.016(5)
C22 0.095(3) 0.079(3) 0.113(3) 0.007(2) 0.021(3) 0.002(2)
C23 0.165(5) 0.081(3) 0.112(3) 0.008(3) 0.000(3) 0.020(3)
C24 0.133(4) 0.070(3) 0.138(4) -0.003(3) 0.012(4) 0.015(3)
C25 0.148(5) 0.089(4) 0.163(5) 0.036(3) 0.011(4) 0.017(3)
C26 0.168(6) 0.124(5) 0.151(5) 0.030(4) 0.007(4) 0.017(4)
B1 0.087(3) 0.078(3) 0.104(3) -0.004(3) 0.026(3) 0.004(2)
B2 0.086(3) 0.081(3) 0.121(4) 0.010(3) 0.024(3) 0.009(3)
B3 0.088(4) 0.094(4) 0.102(4) 0.013(3) 0.021(3) -0.004(3)
B4 0.070(3) 0.087(3) 0.098(3) 0.001(2) 0.015(2) -0.008(2)
B5 0.083(3) 0.087(3) 0.089(3) -0.002(2) 0.019(2) -0.002(2)
B6 0.110(4) 0.083(3) 0.102(3) 0.001(3) 0.022(3) 0.008(3)
B7 0.108(4) 0.081(3) 0.120(4) 0.001(3) 0.032(3) 0.010(3)
B8 0.106(4) 0.075(3) 0.133(4) 0.014(3) 0.020(3) -0.003(3)
B9 0.096(4) 0.088(3) 0.100(3) 0.001(3) 0.018(3) -0.018(3)
B10 0.081(3) 0.089(3) 0.104(3) -0.007(3) 0.013(3) -0.011(3)
B11 0.108(4) 0.077(3) 0.123(4) -0.003(3) 0.015(3) -0.015(3)
N2 0.150(4) 0.075(3) 0.170(4) -0.020(3) 0.031(3) 0.022(3)
C27 0.232(13) 0.144(9) 0.204(11) -0.063(8) 0.022(9) -0.043(8)
C28 0.64(3) 0.318(16) 0.204(11) 0.044(11) 0.006(13) -0.23(2)
C29 0.111(7) 0.179(9) 0.286(13) -0.098(8) -0.028(7) -0.002(7)
C30 0.143(9) 0.331(18) 1.05(6) -0.31(3) -0.124(19) 0.083(12)
C31 0.67(4) 0.084(7) 0.269(17) -0.014(8) 0.24(2) -0.049(12)
C32 1.28(8) 0.304(17) 0.239(14) -0.039(12) 0.31(3) -0.27(3)
C33 0.162(11) 0.158(9) 0.41(2) -0.143(13) -0.033(13) 0.040(8)
C34 0.202(12) 0.380(18) 0.52(2) -0.202(18) -0.043(13) 0.129(13)
C8A 0.19(2) 0.146(17) 0.079(11) 0.005(10) 0.052(13) -0.064(16)
O2A 0.225(17) 0.210(15) 0.140(12) -0.006(10) 0.071(11) -0.057(12)
C4A 0.099(11) 0.197(14) 0.259(18) -0.045(13) -0.052(10) -0.003(10)

loop_
_atom_type_symbol
_atom_type_description
_atom_type_scat_dispersion_real
_atom_type_scat_dispersion_imag
_atom_type_scat_source
C C 0.0033 0.0016 'International Tables Vol C Tables 4.2.6.8 and 6.1.1.4'
H H 0.0000 0.0000 'International Tables Vol C Tables 4.2.6.8 and 6.1.1.4'
B B 0.0013 0.0007 'International Tables Vol C Tables 4.2.6.8 and 6.1.1.4'
N N 0.0061 0.0033 'International Tables Vol C Tables 4.2.6.8 and 6.1.1.4'
O O 0.0106 0.0060 'International Tables Vol C Tables 4.2.6.8 and 6.1.1.4'

loop_
_geom_angle_atom_site_label_1
_geom_angle_atom_site_label_2
_geom_angle_atom_site_label_3
_geom_angle
C9 O3 C10 120.9(9)
C9A O3 C10 115.3(15)
C24 O5 C25 117.0(4)
C19 O7 C20 118.5(4)
C14 O9 C15 118.6(6)
C2 N1 C3 132.5(4)
C2 N1 C6 117.6(4)
C3 N1 C6 109.9(4)
C2 C1 B3 120.2(3)
C2 C1 B1 120.3(3)
B3 C1 B1 112.9(3)
C2 C1 B2 124.6(4)
B3 C1 B2 61.6(3)
B1 C1 B2 61.9(3)
C2 C1 B5 114.7(3)
B3 C1 B5 113.2(3)
B1 C1 B5 61.8(3)
B2 C1 B5 112.3(3)
C2 C1 B4 114.5(3)
B3 C1 B4 62.5(3)
B1 C1 B4 112.8(3)
B2 C1 B4 112.5(3)
B5 C1 B4 62.0(3)
O1 C2 N1 117.5(4)
O1 C2 C1 117.6(4)
N1 C2 C1 124.9(4)
N1 C3 C4A 98.9(10)
N1 C3 C4 100.0(7)
N1 C3 H3AA 111.8
C4 C3 H3AA 111.8
N1 C3 H3AB 111.8
C4 C3 H3AB 111.8
H3AA C3 H3AB 109.5
N1 C3 H3BC 112.0
C4A C3 H3BC 112.0
N1 C3 H3BD 112.0
C4A C3 H3BD 112.0
H3BC C3 H3BD 109.7
C5 C4 C3 101.3(11)
C5 C4 H4A 111.5
C3 C4 H4A 111.5
C5 C4 H4B 111.5
C3 C4 H4B 111.5
H4A C4 H4B 109.3
C4 C5 C6 107.0(8)
C6 C5 C4A 102.1(9)
C4 C5 H5AA 110.3
C6 C5 H5AA 110.3
C4 C5 H5AB 110.3
C6 C5 H5AB 110.3
H5AA C5 H5AB 108.6
C6 C5 H5BC 111.3
C4A C5 H5BC 111.3
C6 C5 H5BD 111.3
C4A C5 H5BD 111.3
H5BC C5 H5BD 109.2
N1 C6 C5 103.6(5)
N1 C6 H6A 111.0
C5 C6 H6A 111.0
N1 C6 H6B 111.0
C5 C6 H6B 111.0
H6A C6 H6B 109.0
C8 C7 B1 123.0(6)
C8A C7 B1 125.4(10)
C8 C7 H7A 118.5
B1 C7 H7A 118.5
C8A C7 H7B 117.3
B1 C7 H7B 117.3
C7 C8 C9 125.7(8)
C7 C8 H8 117.2
C9 C8 H8 117.2
O3 C9 O2 116.0(9)
O3 C9 C8 119.0(8)
O2 C9 C8 124.9(10)
C11 C10 O3 109.4(12)
C11 C10 H10A 109.8
O3 C10 H10A 109.8
C11 C10 H10B 109.8
O3 C10 H10B 109.8
H10A C10 H10B 108.2
C10 C11 H11A 109.5
C10 C11 H11B 109.5
H11A C11 H11B 109.5
C10 C11 H11C 109.5
H11A C11 H11C 109.5
H11B C11 H11C 109.5
C13 C12 B3 117.4(4)
C13 C12 H12A 107.9
B3 C12 H12A 107.9
C13 C12 H12B 107.9
B3 C12 H12B 107.9
H12A C12 H12B 107.2
C12 C13 C14 118.3(4)
C12 C13 H13A 107.7
C14 C13 H13A 107.7
C12 C13 H13B 107.7
C14 C13 H13B 107.7
H13A C13 H13B 107.1
O8 C14 O9 121.3(5)
O8 C14 C13 128.0(5)
O9 C14 C13 110.7(5)
C16 C15 O9 108.9(9)
C16 C15 H15A 109.9
O9 C15 H15A 109.9
C16 C15 H15B 109.9
O9 C15 H15B 109.9
H15A C15 H15B 108.3
C15 C16 H16A 109.5
C15 C16 H16B 109.5
H16A C16 H16B 109.5
C15 C16 H16C 109.5
H16A C16 H16C 109.5
H16B C16 H16C 109.5
C18 C17 B4 115.9(3)
C18 C17 H17A 108.3
B4 C17 H17A 108.3
C18 C17 H17B 108.3
B4 C17 H17B 108.3
H17A C17 H17B 107.4
C19 C18 C17 115.6(4)
C19 C18 H18A 108.4
C17 C18 H18A 108.4
C19 C18 H18B 108.4
C17 C18 H18B 108.4
H18A C18 H18B 107.4
O6 C19 O7 119.8(5)
O6 C19 C18 124.9(5)
O7 C19 C18 115.1(5)
C21 C20 O7 109.4(5)
C21 C20 H20A 109.8
O7 C20 H20A 109.8
C21 C20 H20B 109.8
O7 C20 H20B 109.8
H20A C20 H20B 108.2
C20 C21 H21A 109.5
C20 C21 H21B 109.5
H21A C21 H21B 109.5
C20 C21 H21C 109.5
H21A C21 H21C 109.5
H21B C21 H21C 109.5
C23 C22 B5 113.2(4)
C23 C22 H22A 108.9
B5 C22 H22A 108.9
C23 C22 H22B 108.9
B5 C22 H22B 108.9
H22A C22 H22B 107.7
C24 C23 C22 114.3(4)
C24 C23 H23A 108.7
C22 C23 H23A 108.7
C24 C23 H23B 108.7
C22 C23 H23B 108.7
H23A C23 H23B 107.6
O4 C24 O5 122.4(5)
O4 C24 C23 126.1(6)
O5 C24 C23 111.4(5)
C26 C25 O5 111.1(5)
C26 C25 H25A 109.4
O5 C25 H25A 109.4
C26 C25 H25B 109.4
O5 C25 H25B 109.4
H25A C25 H25B 108.0
C25 C26 H26A 109.5
C25 C26 H26B 109.5
H26A C26 H26B 109.5
C25 C26 H26C 109.5
H26A C26 H26C 109.5
H26B C26 H26C 109.5
C7 B1 C1 118.8(4)
C7 B1 B7 126.4(4)
C1 B1 B7 105.0(3)
C7 B1 B6 126.9(4)
C1 B1 B6 105.4(3)
B7 B1 B6 59.9(3)
C7 B1 B5 120.0(4)
C1 B1 B5 59.2(2)
B7 B1 B5 107.9(4)
B6 B1 B5 60.1(3)
C7 B1 B2 119.9(4)
C1 B1 B2 59.1(2)
B7 B1 B2 59.0(3)
B6 B1 B2 107.0(3)
B5 B1 B2 107.9(3)
C1 B2 B8 105.2(3)
C1 B2 B7 105.6(4)
B8 B2 B7 60.6(3)
C1 B2 B3 59.0(3)
B8 B2 B3 60.1(3)
B7 B2 B3 109.0(4)
C1 B2 B1 59.0(3)
B8 B2 B1 108.1(4)
B7 B2 B1 59.8(3)
B3 B2 B1 108.4(4)
C1 B2 H2 124.3
B8 B2 H2 122.1
B7 B2 H2 121.7
B3 B2 H2 121.0
B1 B2 H2 121.5
C12 B3 C1 119.7(4)
C12 B3 B9 126.1(4)
C1 B3 B9 104.5(3)
C12 B3 B8 127.0(4)
C1 B3 B8 104.8(3)
B9 B3 B8 59.7(3)
C12 B3 B2 121.2(4)
C1 B3 B2 59.5(2)
B9 B3 B2 106.8(4)
B8 B3 B2 59.0(3)
C12 B3 B4 119.4(4)
C1 B3 B4 59.3(2)
B9 B3 B4 59.0(3)
B8 B3 B4 107.0(4)
B2 B3 B4 108.2(3)
C17 B4 C1 122.0(3)
C17 B4 B9 124.8(3)
C1 B4 B9 104.0(3)
C17 B4 B10 125.6(4)
C1 B4 B10 104.1(3)
B9 B4 B10 60.0(3)
C17 B4 B5 121.6(4)
C1 B4 B5 58.8(2)
B9 B4 B5 107.1(3)
B10 B4 B5 59.2(3)
C17 B4 B3 120.6(4)
C1 B4 B3 58.3(2)
B9 B4 B3 59.3(3)
B10 B4 B3 107.1(3)
B5 B4 B3 107.2(3)
C22 B5 C1 124.1(4)
C22 B5 B10 122.5(4)
C1 B5 B10 104.9(3)
C22 B5 B6 123.2(4)
C1 B5 B6 104.8(3)
B10 B5 B6 59.8(3)
C22 B5 B1 122.2(3)
C1 B5 B1 59.0(3)
B10 B5 B1 107.3(3)
B6 B5 B1 59.4(3)
C22 B5 B4 120.6(3)
C1 B5 B4 59.2(2)
B10 B5 B4 59.8(3)
B6 B5 B4 107.8(3)
B1 B5 B4 108.3(3)
B7 B6 B1 60.0(3)
B7 B6 B10 108.0(4)
B1 B6 B10 108.2(4)
B7 B6 B11 59.8(3)
B1 B6 B11 108.3(4)
B10 B6 B11 60.6(3)
B7 B6 B5 108.4(4)
B1 B6 B5 60.5(3)
B10 B6 B5 59.8(3)
B11 B6 B5 108.7(4)
B7 B6 H6 121.8
B1 B6 H6 121.5
B10 B6 H6 121.7
B11 B6 H6 121.3
B5 B6 H6 121.3
B2 B7 B6 108.9(4)
B2 B7 B8 59.5(3)
B6 B7 B8 107.7(4)
B2 B7 B1 61.2(3)
B6 B7 B1 60.1(3)
B8 B7 B1 108.3(4)
B2 B7 B11 108.3(4)
B6 B7 B11 60.6(3)
B8 B7 B11 59.6(3)
B1 B7 B11 109.1(4)
B2 B7 H7 121.2
B6 B7 H7 121.5
B8 B7 H7 122.4
B1 B7 H7 120.9
B11 B7 H7 121.3
B2 B8 B11 109.1(4)
B2 B8 B9 108.7(4)
B11 B8 B9 61.3(3)
B2 B8 B7 59.8(3)
B11 B8 B7 60.3(3)
B9 B8 B7 108.6(4)
B2 B8 B3 60.8(3)
B11 B8 B3 110.2(4)
B9 B8 B3 60.2(3)
B7 B8 B3 109.0(4)
B2 B8 H8A 121.4
B11 B8 H8A 120.4
B9 B8 H8A 121.3
B7 B8 H8A 121.7
B3 B8 H8A 120.6
B8 B9 B4 109.6(4)
B8 B9 B3 60.2(3)
B4 B9 B3 61.7(3)
B8 B9 B10 107.7(4)
B4 B9 B10 60.5(3)
B3 B9 B10 109.3(3)
B8 B9 B11 59.3(3)
B4 B9 B11 109.7(3)
B3 B9 B11 108.6(4)
B10 B9 B11 60.4(3)
B8 B9 H9 122.0
B4 B9 H9 120.0
B3 B9 H9 120.8
B10 B9 H9 121.5
B11 B9 H9 121.4
B6 B10 B5 60.5(3)
B6 B10 B9 108.0(4)
B5 B10 B9 108.1(4)
B6 B10 B4 109.3(4)
B5 B10 B4 61.0(3)
B9 B10 B4 59.5(3)
B6 B10 B11 60.0(3)
B5 B10 B11 108.8(4)
B9 B10 B11 60.3(3)
B4 B10 B11 108.8(4)
B6 B10 H10 121.3
B5 B10 H10 121.1
B9 B10 H10 122.1
B4 B10 H10 121.0
B11 B10 H10 121.2
B8 B11 B7 60.2(3)
B8 B11 B6 107.4(4)
B7 B11 B6 59.6(3)
B8 B11 B9 59.4(3)
B7 B11 B9 107.1(4)
B6 B11 B9 106.6(4)
B8 B11 B10 106.8(4)
B7 B11 B10 106.9(4)
B6 B11 B10 59.3(3)
B9 B11 B10 59.2(3)
B8 B11 H11 122.0
B7 B11 H11 122.0
B6 B11 H11 122.3
B9 B11 H11 122.6
B10 B11 H11 122.6
C29B N2 C27B 128(3)
C31 N2 C33 118.9(12)
C31 N2 C29 115.3(12)
C33 N2 C29 101.2(6)
C31 N2 C27 104.3(7)
C33 N2 C27 109.9(9)
C29 N2 C27 106.7(7)
C29B N2 C31B 122(3)
C27B N2 C31B 100.4(15)
C29B N2 C33B 102(2)
C27B N2 C33B 100.8(17)
C31B N2 C33B 97.4(13)
C28 C27 N2 112.5(8)
C28 C27 H27A 109.1
N2 C27 H27A 109.1
C28 C27 H27B 109.1
N2 C27 H27B 109.1
H27A C27 H27B 107.8
C27 C28 H28A 109.5
C27 C28 H28B 109.5
H28A C28 H28B 109.5
C27 C28 H28C 109.5
H28A C28 H28C 109.5
H28B C28 H28C 109.5
C30 C29 N2 104.9(8)
C30 C29 H29A 110.8
N2 C29 H29A 110.8
C30 C29 H29B 110.8
N2 C29 H29B 110.8
H29A C29 H29B 108.9
C29 C30 H30A 109.5
C29 C30 H30B 109.5
H30A C30 H30B 109.5
C29 C30 H30C 109.5
H30A C30 H30C 109.5
H30B C30 H30C 109.5
N2 C31 C32 106.5(8)
N2 C31 H31A 110.4
C32 C31 H31A 110.4
N2 C31 H31B 110.4
C32 C31 H31B 110.4
H31A C31 H31B 108.6
C31 C32 H32A 109.5
C31 C32 H32B 109.5
H32A C32 H32B 109.5
C31 C32 H32C 109.5
H32A C32 H32C 109.5
H32B C32 H32C 109.5
N2 C33 C34 107.8(7)
N2 C33 H33A 110.1
C34 C33 H33A 110.1
N2 C33 H33B 110.1
C34 C33 H33B 110.1
H33A C33 H33B 108.5
C33 C34 H34A 109.5
C33 C34 H34B 109.5
H34A C34 H34B 109.5
C33 C34 H34C 109.5
H34A C34 H34C 109.5
H34B C34 H34C 109.5
O2A C9A O3 121(2)
O2A C9A C8A 126(2)
O3 C9A C8A 111.2(19)
C7 C8A C9A 129.3(18)
C7 C8A H8AA 115.3
C9A C8A H8AA 115.3
C3 C4A C5 100.2(18)
C3 C4A H4AA 111.7
C5 C4A H4AA 111.7
C3 C4A H4AB 111.7
C5 C4A H4AB 111.7
H4AA C4A H4AB 109.5
N2 C31B C32 93.6(13)
N2 C27B C28 111(2)
N2 C29B C30 106(3)
C34 C33B N2 94.9(17)

loop_
_geom_bond_atom_site_label_1
_geom_bond_atom_site_label_2
_geom_bond_distance
O1 C2 1.215(5)
O2 C9 1.164(9)
O3 C9 1.161(9)
O3 C9A 1.27(2)
O3 C10 1.508(10)
O4 C24 1.168(6)
O5 C24 1.319(6)
O5 C25 1.431(6)
O6 C19 1.195(6)
O7 C19 1.286(6)
O7 C20 1.463(6)
O8 C14 1.147(6)
O9 C14 1.296(6)
O9 C15 1.470(7)
N1 C2 1.338(5)
N1 C3 1.463(7)
N1 C6 1.469(6)
C1 C2 1.525(6)
C1 B3 1.723(6)
C1 B1 1.731(6)
C1 B2 1.732(6)
C1 B5 1.734(6)
C1 B4 1.742(6)
C3 C4A 1.51(2)
C3 C4 1.624(15)
C3 H3AA 0.9700
C3 H3AB 0.9700
C3 H3BC 0.9700
C3 H3BD 0.9700
C4 C5 1.373(16)
C4 H4A 0.9700
C4 H4B 0.9700
C5 C6 1.497(8)
C5 C4A 1.51(3)
C5 H5AA 0.9700
C5 H5AB 0.9700
C5 H5BC 0.9700
C5 H5BD 0.9700
C6 H6A 0.9700
C6 H6B 0.9700
C7 C8 1.307(9)
C7 C8A 1.324(15)
C7 B1 1.594(7)
C7 H7A 0.9300
C7 H7B 0.9300
C8 C9 1.441(12)
C8 H8 0.9300
C10 C11 1.257(15)
C10 H10A 0.9700
C10 H10B 0.9700
C11 H11A 0.9600
C11 H11B 0.9600
C11 H11C 0.9600
C12 C13 1.426(6)
C12 B3 1.579(7)
C12 H12A 0.9700
C12 H12B 0.9700
C13 C14 1.485(7)
C13 H13A 0.9700
C13 H13B 0.9700
C15 C16 1.278(12)
C15 H15A 0.9700
C15 H15B 0.9700
C16 H16A 0.9600
C16 H16B 0.9600
C16 H16C 0.9600
C17 C18 1.484(6)
C17 B4 1.586(6)
C17 H17A 0.9700
C17 H17B 0.9700
C18 C19 1.480(6)
C18 H18A 0.9700
C18 H18B 0.9700
C20 C21 1.431(8)
C20 H20A 0.9700
C20 H20B 0.9700
C21 H21A 0.9600
C21 H21B 0.9600
C21 H21C 0.9600
C22 C23 1.488(6)
C22 B5 1.608(6)
C22 H22A 0.9700
C22 H22B 0.9700
C23 C24 1.482(6)
C23 H23A 0.9700
C23 H23B 0.9700
C25 C26 1.430(8)
C25 H25A 0.9700
C25 H25B 0.9700
C26 H26A 0.9600
C26 H26B 0.9600
C26 H26C 0.9600
B1 B7 1.756(7)
B1 B6 1.758(8)
B1 B5 1.779(7)
B1 B2 1.780(7)
B2 B8 1.736(7)
B2 B7 1.741(8)
B2 B3 1.769(7)
B2 H2 1.1000
B3 B9 1.755(7)
B3 B8 1.756(8)
B3 B4 1.796(7)
B4 B9 1.750(7)
B4 B10 1.768(7)
B4 B5 1.790(7)
B5 B10 1.758(7)
B5 B6 1.771(7)
B6 B7 1.754(8)
B6 B10 1.758(7)
B6 B11 1.771(7)
B6 H6 1.1000
B7 B8 1.756(8)
B7 B11 1.757(8)
B7 H7 1.1000
B8 B11 1.744(8)
B8 B9 1.747(8)
B8 H8A 1.1000
B9 B10 1.759(7)
B9 B11 1.779(7)
B9 H9 1.1000
B10 B11 1.781(7)
B10 H10 1.1000
B11 H11 1.1000
N2 C29B 1.29(5)
N2 C27B 1.40(3)
N2 C31 1.447(11)
N2 C33 1.472(11)
N2 C29 1.518(10)
N2 C27 1.534(11)
N2 C31B 1.64(2)
N2 C33B 1.82(3)
C27 C28 1.527(14)
C27 H27A 0.9700
C27 H27B 0.9700
C28 C27B 1.68(3)
C28 H28A 0.9600
C28 H28B 0.9600
C28 H28C 0.9600
C29 C30 1.506(8)
C29 H29A 0.9700
C29 H29B 0.9700
C30 C29B 1.69(5)
C30 H30A 0.9600
C30 H30B 0.9600
C30 H30C 0.9600
C31 C32 1.558(9)
C31 H31A 0.9700
C31 H31B 0.9700
C32 C31B 1.67(3)
C32 H32A 0.9600
C32 H32B 0.9600
C32 H32C 0.9600
C33 C34 1.669(15)
C33 H33A 0.9700
C33 H33B 0.9700
C34 C33B 1.63(3)
C34 H34A 0.9600
C34 H34B 0.9600
C34 H34C 0.9600
C9A O2A 1.21(2)
C9A C8A 1.46(3)
C8A H8AA 0.9300
C4A H4AA 0.9700
C4A H4AB 0.9700

loop_
_geom_torsion_atom_site_label_1
_geom_torsion_atom_site_label_2
_geom_torsion_atom_site_label_3
_geom_torsion_atom_site_label_4
_geom_torsion
C3 N1 C2 O1 174.8(5)
C6 N1 C2 O1 -2.0(6)
C3 N1 C2 C1 -6.1(7)
C6 N1 C2 C1 177.0(4)
B3 C1 C2 O1 109.7(4)
B1 C1 C2 O1 -100.9(4)
B2 C1 C2 O1 -175.8(3)
B5 C1 C2 O1 -30.4(5)
B4 C1 C2 O1 38.5(5)
B3 C1 C2 N1 -69.3(5)
B1 C1 C2 N1 80.0(5)
B2 C1 C2 N1 5.1(6)
B5 C1 C2 N1 150.5(4)
B4 C1 C2 N1 -140.5(4)
C2 N1 C3 C4A 150.4(13)
C6 N1 C3 C4A -32.6(14)
C2 N1 C3 C4 -157.8(9)
C6 N1 C3 C4 19.2(10)
N1 C3 C4 C5 -37.9(14)
C3 C4 C5 C6 42.5(15)
C2 N1 C6 C5 -178.3(5)
C3 N1 C6 C5 4.2(7)
C4 C5 C6 N1 -31.3(13)
C4A C5 C6 N1 26.3(15)
B1 C7 C8 C9 176.9(9)
C10 O3 C9 O2 1.9(19)
C10 O3 C9 C8 177.6(11)
C7 C8 C9 O3 5.7(19)
C7 C8 C9 O2 -179.1(11)
C9 O3 C10 C11 107.9(16)
C9A O3 C10 C11 -169.8(17)
B3 C12 C13 C14 179.4(4)
C15 O9 C14 O8 2.8(10)
C15 O9 C14 C13 -177.7(6)
C12 C13 C14 O8 6.8(9)
C12 C13 C14 O9 -172.7(5)
C14 O9 C15 C16 -114.3(10)
B4 C17 C18 C19 174.9(4)
C20 O7 C19 O6 6.8(8)
C20 O7 C19 C18 -178.3(5)
C17 C18 C19 O6 0.4(8)
C17 C18 C19 O7 -174.2(4)
C19 O7 C20 C21 -172.0(6)
B5 C22 C23 C24 -169.7(4)
C25 O5 C24 O4 0.4(8)
C25 O5 C24 C23 -176.6(5)
C22 C23 C24 O4 5.4(9)
C22 C23 C24 O5 -177.7(5)
C24 O5 C25 C26 -175.3(5)
C8 C7 B1 C1 -126.2(8)
C8A C7 B1 C1 163.7(16)
C8 C7 B1 B7 14.4(10)
C8A C7 B1 B7 -55.7(17)
C8 C7 B1 B6 91.4(9)
C8A C7 B1 B6 21.3(17)
C8 C7 B1 B5 164.7(8)
C8A C7 B1 B5 94.6(17)
C8 C7 B1 B2 -57.3(9)
C8A C7 B1 B2 -127.4(16)
C2 C1 B1 C7 -6.1(6)
B3 C1 B1 C7 145.3(4)
B2 C1 B1 C7 109.5(5)
B5 C1 B1 C7 -109.7(4)
B4 C1 B1 C7 -146.2(4)
C2 C1 B1 B7 -154.2(4)
B3 C1 B1 B7 -2.7(5)
B2 C1 B1 B7 -38.5(3)
B5 C1 B1 B7 102.2(4)
B4 C1 B1 B7 65.7(4)
C2 C1 B1 B6 143.5(4)
B3 C1 B1 B6 -65.1(4)
B2 C1 B1 B6 -100.9(4)
B5 C1 B1 B6 39.9(3)
B4 C1 B1 B6 3.4(4)
C2 C1 B1 B5 103.6(4)
B3 C1 B1 B5 -105.0(4)
B2 C1 B1 B5 -140.8(3)
B4 C1 B1 B5 -36.5(3)
C2 C1 B1 B2 -115.7(4)
B3 C1 B1 B2 35.8(3)
B5 C1 B1 B2 140.8(3)
B4 C1 B1 B2 104.3(3)
C2 C1 B2 B8 -148.7(4)
B3 C1 B2 B8 -40.0(3)
B1 C1 B2 B8 102.2(4)
B5 C1 B2 B8 65.2(4)
B4 C1 B2 B8 -2.5(4)
C2 C1 B2 B7 148.1(4)
B3 C1 B2 B7 -103.1(4)
B1 C1 B2 B7 39.1(3)
B5 C1 B2 B7 2.0(4)
B4 C1 B2 B7 -65.6(4)
C2 C1 B2 B3 -108.7(4)
B1 C1 B2 B3 142.2(4)
B5 C1 B2 B3 105.2(3)
B4 C1 B2 B3 37.5(3)
C2 C1 B2 B1 109.1(4)
B3 C1 B2 B1 -142.2(4)
B5 C1 B2 B1 -37.0(3)
B4 C1 B2 B1 -104.7(3)
C7 B1 B2 C1 -107.6(4)
B7 B1 B2 C1 135.4(3)
B6 B1 B2 C1 98.1(3)
B5 B1 B2 C1 34.8(3)
C7 B1 B2 B8 155.1(4)
C1 B1 B2 B8 -97.3(4)
B7 B1 B2 B8 38.1(3)
B6 B1 B2 B8 0.8(4)
B5 B1 B2 B8 -62.5(4)
C7 B1 B2 B7 117.0(4)
C1 B1 B2 B7 -135.4(3)
B6 B1 B2 B7 -37.3(3)
B5 B1 B2 B7 -100.6(4)
C7 B1 B2 B3 -141.2(4)
C1 B1 B2 B3 -33.6(3)
B7 B1 B2 B3 101.8(4)
B6 B1 B2 B3 64.5(4)
B5 B1 B2 B3 1.2(5)
C13 C12 B3 C1 127.9(5)
C13 C12 B3 B9 -91.5(6)
C13 C12 B3 B8 -15.0(7)
C13 C12 B3 B2 57.7(6)
C13 C12 B3 B4 -162.8(4)
C2 C1 B3 C12 4.8(6)
B1 C1 B3 C12 -146.7(4)
B2 C1 B3 C12 -110.8(5)
B5 C1 B3 C12 145.5(4)
B4 C1 B3 C12 108.5(5)
C2 C1 B3 B9 -143.2(4)
B1 C1 B3 B9 65.3(4)
B2 C1 B3 B9 101.2(4)
B5 C1 B3 B9 -2.5(4)
B4 C1 B3 B9 -39.4(3)
C2 C1 B3 B8 154.9(4)
B1 C1 B3 B8 3.4(5)
B2 C1 B3 B8 39.3(3)
B5 C1 B3 B8 -64.4(4)
B4 C1 B3 B8 -101.3(4)
C2 C1 B3 B2 115.6(4)
B1 C1 B3 B2 -35.9(4)
B5 C1 B3 B2 -103.7(4)
B4 C1 B3 B2 -140.6(4)
C2 C1 B3 B4 -103.8(4)
B1 C1 B3 B4 104.7(4)
B2 C1 B3 B4 140.6(4)
B5 C1 B3 B4 36.9(3)
C1 B2 B3 C12 108.4(5)
B8 B2 B3 C12 -117.2(5)
B7 B2 B3 C12 -154.5(4)
B1 B2 B3 C12 142.0(4)
B8 B2 B3 C1 134.4(4)
B7 B2 B3 C1 97.2(4)
B1 B2 B3 C1 33.6(3)
C1 B2 B3 B9 -97.2(4)
B8 B2 B3 B9 37.2(4)
B7 B2 B3 B9 -0.1(5)
B1 B2 B3 B9 -63.6(4)
C1 B2 B3 B8 -134.4(4)
B7 B2 B3 B8 -37.2(4)
B1 B2 B3 B8 -100.7(4)
C1 B2 B3 B4 -35.0(3)
B8 B2 B3 B4 99.3(4)
B7 B2 B3 B4 62.1(4)
B1 B2 B3 B4 -1.4(5)
C18 C17 B4 C1 176.4(4)
C18 C17 B4 B9 35.0(6)
C18 C17 B4 B10 -40.4(6)
C18 C17 B4 B5 -113.1(5)
C18 C17 B4 B3 106.9(5)
C2 C1 B4 C17 4.0(6)
B3 C1 B4 C17 -108.7(5)
B1 C1 B4 C17 146.5(4)
B2 C1 B4 C17 -145.8(4)
B5 C1 B4 C17 110.1(5)
C2 C1 B4 B9 152.1(3)
B3 C1 B4 B9 39.5(3)
B1 C1 B4 B9 -65.4(4)
B2 C1 B4 B9 2.3(4)
B5 C1 B4 B9 -101.8(3)
C2 C1 B4 B10 -145.8(3)
B3 C1 B4 B10 101.5(4)
B1 C1 B4 B10 -3.3(4)
B2 C1 B4 B10 64.4(4)
B5 C1 B4 B10 -39.7(3)
C2 C1 B4 B5 -106.1(4)
B3 C1 B4 B5 141.3(4)
B1 C1 B4 B5 36.4(3)
B2 C1 B4 B5 104.1(4)
C2 C1 B4 B3 112.7(4)
B1 C1 B4 B3 -104.8(4)
B2 C1 B4 B3 -37.1(3)
B5 C1 B4 B3 -141.3(4)
C12 B3 B4 C17 1.9(6)
C1 B3 B4 C17 111.0(4)
B9 B3 B4 C17 -114.9(4)
B8 B3 B4 C17 -151.7(4)
B2 B3 B4 C17 146.1(4)
C12 B3 B4 C1 -109.1(4)
B9 B3 B4 C1 134.2(3)
B8 B3 B4 C1 97.3(3)
B2 B3 B4 C1 35.1(3)
C12 B3 B4 B9 116.7(4)
C1 B3 B4 B9 -134.2(3)
B8 B3 B4 B9 -36.8(3)
B2 B3 B4 B9 -99.1(4)
C12 B3 B4 B10 154.6(4)
C1 B3 B4 B10 -96.3(3)
B9 B3 B4 B10 37.8(3)
B8 B3 B4 B10 1.0(4)
B2 B3 B4 B10 -61.2(4)
C12 B3 B4 B5 -143.2(4)
C1 B3 B4 B5 -34.1(3)
B9 B3 B4 B5 100.1(4)
B8 B3 B4 B5 63.3(4)
B2 B3 B4 B5 1.0(5)
C23 C22 B5 C1 -166.0(4)
C23 C22 B5 B10 50.9(5)
C23 C22 B5 B6 -21.8(6)
C23 C22 B5 B1 -94.0(5)
C23 C22 B5 B4 122.5(5)
C2 C1 B5 C22 -2.4(5)
B3 C1 B5 C22 -145.4(4)
B1 C1 B5 C22 110.2(4)
B2 C1 B5 C22 147.2(4)
B4 C1 B5 C22 -108.2(4)
C2 C1 B5 B10 146.0(3)
B3 C1 B5 B10 3.0(4)
B1 C1 B5 B10 -101.5(3)
B2 C1 B5 B10 -64.4(4)
B4 C1 B5 B10 40.1(3)
C2 C1 B5 B6 -152.0(3)
B3 C1 B5 B6 65.1(4)
B1 C1 B5 B6 -39.4(3)
B2 C1 B5 B6 -2.3(4)
B4 C1 B5 B6 102.2(4)
C2 C1 B5 B1 -112.6(3)
B3 C1 B5 B1 104.5(3)
B2 C1 B5 B1 37.1(3)
B4 C1 B5 B1 141.6(3)
C2 C1 B5 B4 105.8(3)
B3 C1 B5 B4 -37.1(3)
B1 C1 B5 B4 -141.6(3)
B2 C1 B5 B4 -104.5(3)
C7 B1 B5 C22 -5.6(7)
C1 B1 B5 C22 -113.2(4)
B7 B1 B5 C22 149.7(4)
B6 B1 B5 C22 112.3(5)
B2 B1 B5 C22 -148.0(4)
C7 B1 B5 C1 107.6(5)
B7 B1 B5 C1 -97.1(4)
B6 B1 B5 C1 -134.5(3)
B2 B1 B5 C1 -34.8(3)
C7 B1 B5 B10 -155.1(4)
C1 B1 B5 B10 97.3(3)
B7 B1 B5 B10 0.2(4)
B6 B1 B5 B10 -37.2(3)
B2 B1 B5 B10 62.5(4)
C7 B1 B5 B6 -117.9(5)
C1 B1 B5 B6 134.5(3)
B7 B1 B5 B6 37.4(3)
B2 B1 B5 B6 99.7(4)
C7 B1 B5 B4 141.8(4)
C1 B1 B5 B4 34.2(3)
B7 B1 B5 B4 -62.9(4)
B6 B1 B5 B4 -100.3(4)
B2 B1 B5 B4 -0.6(5)
C17 B4 B5 C22 3.1(6)
C1 B4 B5 C22 113.9(4)
B9 B4 B5 C22 -149.9(4)
B10 B4 B5 C22 -112.3(5)
B3 B4 B5 C22 147.7(4)
C17 B4 B5 C1 -110.8(4)
B9 B4 B5 C1 96.2(4)
B10 B4 B5 C1 133.9(3)
B3 B4 B5 C1 33.8(3)
C17 B4 B5 B10 115.4(4)
C1 B4 B5 B10 -133.9(3)
B9 B4 B5 B10 -37.6(3)
B3 B4 B5 B10 -100.0(4)
C17 B4 B5 B6 152.3(4)
C1 B4 B5 B6 -96.9(4)
B9 B4 B5 B6 -0.7(5)
B10 B4 B5 B6 36.9(4)
B3 B4 B5 B6 -63.1(4)
C17 B4 B5 B1 -144.9(4)
C1 B4 B5 B1 -34.1(3)
B9 B4 B5 B1 62.1(4)
B10 B4 B5 B1 99.7(4)
B3 B4 B5 B1 -0.3(5)
C7 B1 B6 B7 -115.0(5)
C1 B1 B6 B7 98.6(4)
B5 B1 B6 B7 138.1(4)
B2 B1 B6 B7 36.9(3)
C7 B1 B6 B10 144.3(4)
C1 B1 B6 B10 -2.1(4)
B7 B1 B6 B10 -100.7(4)
B5 B1 B6 B10 37.4(3)
B2 B1 B6 B10 -63.8(4)
C7 B1 B6 B11 -151.5(4)
C1 B1 B6 B11 62.1(4)
B7 B1 B6 B11 -36.5(3)
B5 B1 B6 B11 101.6(4)
B2 B1 B6 B11 0.4(4)
C7 B1 B6 B5 106.8(5)
C1 B1 B6 B5 -39.5(3)
B7 B1 B6 B5 -138.1(4)
B2 B1 B6 B5 -101.3(3)
C22 B5 B6 B7 -148.2(4)
C1 B5 B6 B7 1.7(4)
B10 B5 B6 B7 100.5(4)
B1 B5 B6 B7 -37.5(3)
B4 B5 B6 B7 63.6(4)
C22 B5 B6 B1 -110.7(4)
C1 B5 B6 B1 39.2(3)
B10 B5 B6 B1 138.1(4)
B4 B5 B6 B1 101.1(4)
C22 B5 B6 B10 111.3(5)
C1 B5 B6 B10 -98.8(3)
B1 B5 B6 B10 -138.1(4)
B4 B5 B6 B10 -36.9(3)
C22 B5 B6 B11 148.4(4)
C1 B5 B6 B11 -61.7(4)
B10 B5 B6 B11 37.1(4)
B1 B5 B6 B11 -100.9(4)
B4 B5 B6 B11 0.2(5)
C1 B2 B7 B6 -0.9(4)
B8 B2 B7 B6 -99.8(4)
B3 B2 B7 B6 -62.8(4)
B1 B2 B7 B6 37.9(3)
C1 B2 B7 B8 99.0(4)
B3 B2 B7 B8 37.0(4)
B1 B2 B7 B8 137.7(4)
C1 B2 B7 B1 -38.7(3)
B8 B2 B7 B1 -137.7(4)
B3 B2 B7 B1 -100.7(4)
C1 B2 B7 B11 63.5(4)
B8 B2 B7 B11 -35.5(4)
B3 B2 B7 B11 1.5(5)
B1 B2 B7 B11 102.2(4)
B1 B6 B7 B2 -38.3(3)
B10 B6 B7 B2 62.7(5)
B11 B6 B7 B2 100.9(4)
B5 B6 B7 B2 -0.6(5)
B1 B6 B7 B8 -101.4(4)
B10 B6 B7 B8 -0.3(5)
B11 B6 B7 B8 37.8(4)
B5 B6 B7 B8 -63.6(5)
B10 B6 B7 B1 101.0(4)
B11 B6 B7 B1 139.2(4)
B5 B6 B7 B1 37.8(3)
B1 B6 B7 B11 -139.2(4)
B10 B6 B7 B11 -38.2(4)
B5 B6 B7 B11 -101.4(4)
C7 B1 B7 B2 -106.2(5)
C1 B1 B7 B2 38.6(3)
B6 B1 B7 B2 138.0(4)
B5 B1 B7 B2 100.5(4)
C7 B1 B7 B6 115.8(5)
C1 B1 B7 B6 -99.4(4)
B5 B1 B7 B6 -37.5(3)
B2 B1 B7 B6 -138.0(4)
C7 B1 B7 B8 -143.9(5)
C1 B1 B7 B8 0.9(5)
B6 B1 B7 B8 100.3(4)
B5 B1 B7 B8 62.8(5)
B2 B1 B7 B8 -37.7(4)
C7 B1 B7 B11 152.8(5)
C1 B1 B7 B11 -62.3(5)
B6 B1 B7 B11 37.0(4)
B5 B1 B7 B11 -0.4(5)
B2 B1 B7 B11 -100.9(4)
C1 B2 B8 B11 -63.6(4)
B7 B2 B8 B11 36.0(4)
B3 B2 B8 B11 -103.0(4)
B1 B2 B8 B11 -1.8(5)
C1 B2 B8 B9 1.6(5)
B7 B2 B8 B9 101.2(4)
B3 B2 B8 B9 -37.8(4)
B1 B2 B8 B9 63.4(4)
C1 B2 B8 B7 -99.6(4)
B3 B2 B8 B7 -139.0(4)
B1 B2 B8 B7 -37.7(3)
C1 B2 B8 B3 39.4(3)
B7 B2 B8 B3 139.0(4)
B1 B2 B8 B3 101.3(4)
B6 B7 B8 B2 102.0(4)
B1 B7 B8 B2 38.4(4)
B11 B7 B8 B2 140.3(4)
B2 B7 B8 B11 -140.3(4)
B6 B7 B8 B11 -38.3(4)
B1 B7 B8 B11 -101.8(4)
B2 B7 B8 B9 -101.2(4)
B6 B7 B8 B9 0.8(5)
B1 B7 B8 B9 -62.8(5)
B11 B7 B8 B9 39.0(4)
B2 B7 B8 B3 -37.3(4)
B6 B7 B8 B3 64.7(5)
B1 B7 B8 B3 1.1(5)
B11 B7 B8 B3 103.0(4)
C12 B3 B8 B2 107.7(5)
C1 B3 B8 B2 -39.5(3)
B9 B3 B8 B2 -137.9(4)
B4 B3 B8 B2 -101.4(4)
C12 B3 B8 B11 -151.1(4)
C1 B3 B8 B11 61.7(4)
B9 B3 B8 B11 -36.7(4)
B2 B3 B8 B11 101.2(4)
B4 B3 B8 B11 -0.2(5)
C12 B3 B8 B9 -114.4(5)
C1 B3 B8 B9 98.4(4)
B2 B3 B8 B9 137.9(4)
B4 B3 B8 B9 36.5(3)
C12 B3 B8 B7 144.5(4)
C1 B3 B8 B7 -2.7(5)
B9 B3 B8 B7 -101.1(4)
B2 B3 B8 B7 36.8(4)
B4 B3 B8 B7 -64.5(5)
B2 B8 B9 B4 -0.2(5)
B11 B8 B9 B4 101.9(4)
B7 B8 B9 B4 63.3(5)
B3 B8 B9 B4 -38.3(3)
B2 B8 B9 B3 38.1(4)
B11 B8 B9 B3 140.2(4)
B7 B8 B9 B3 101.6(4)
B2 B8 B9 B10 -64.4(5)
B11 B8 B9 B10 37.7(3)
B7 B8 B9 B10 -0.9(5)
B3 B8 B9 B10 -102.5(4)
B2 B8 B9 B11 -102.1(4)
B7 B8 B9 B11 -38.6(4)
B3 B8 B9 B11 -140.2(4)
C17 B4 B9 B8 145.7(4)
C1 B4 B9 B8 -1.2(5)
B10 B4 B9 B8 -99.7(4)
B5 B4 B9 B8 -62.4(4)
B3 B4 B9 B8 37.7(3)
C17 B4 B9 B3 108.0(5)
C1 B4 B9 B3 -39.0(3)
B10 B4 B9 B3 -137.4(4)
B5 B4 B9 B3 -100.1(3)
C17 B4 B9 B10 -114.6(5)
C1 B4 B9 B10 98.5(3)
B5 B4 B9 B10 37.3(3)
B3 B4 B9 B10 137.4(4)
C17 B4 B9 B11 -150.9(4)
C1 B4 B9 B11 62.1(4)
B10 B4 B9 B11 -36.3(4)
B5 B4 B9 B11 0.9(5)
B3 B4 B9 B11 101.1(4)
C12 B3 B9 B8 115.9(5)
C1 B3 B9 B8 -98.8(4)
B2 B3 B9 B8 -36.9(3)
B4 B3 B9 B8 -138.4(4)
C12 B3 B9 B4 -105.7(5)
C1 B3 B9 B4 39.6(3)
B8 B3 B9 B4 138.4(4)
B2 B3 B9 B4 101.5(4)
C12 B3 B9 B10 -144.3(4)
C1 B3 B9 B10 1.0(4)
B8 B3 B9 B10 99.8(4)
B2 B3 B9 B10 62.9(4)
B4 B3 B9 B10 -38.6(3)
C12 B3 B9 B11 151.4(5)
C1 B3 B9 B11 -63.3(4)
B8 B3 B9 B11 35.5(3)
B2 B3 B9 B11 -1.4(5)
B4 B3 B9 B11 -102.9(4)
B7 B6 B10 B5 -101.2(4)
B1 B6 B10 B5 -37.8(3)
B11 B6 B10 B5 -139.0(4)
B7 B6 B10 B9 -0.2(5)
B1 B6 B10 B9 63.3(4)
B11 B6 B10 B9 -38.0(4)
B5 B6 B10 B9 101.0(4)
B7 B6 B10 B4 -63.3(5)
B1 B6 B10 B4 0.1(5)
B11 B6 B10 B4 -101.1(4)
B5 B6 B10 B4 37.9(3)
B7 B6 B10 B11 37.8(4)
B1 B6 B10 B11 101.2(4)
B5 B6 B10 B11 139.0(4)
C22 B5 B10 B6 -112.4(4)
C1 B5 B10 B6 98.7(4)
B1 B5 B10 B6 37.0(3)
B4 B5 B10 B6 138.5(4)
C22 B5 B10 B9 146.7(4)
C1 B5 B10 B9 -2.2(4)
B6 B5 B10 B9 -100.9(4)
B1 B5 B10 B9 -63.9(4)
B4 B5 B10 B9 37.6(3)
C22 B5 B10 B4 109.1(4)
C1 B5 B10 B4 -39.9(3)
B6 B5 B10 B4 -138.5(4)
B1 B5 B10 B4 -101.5(4)
C22 B5 B10 B11 -149.3(4)
C1 B5 B10 B11 61.7(4)
B6 B5 B10 B11 -36.9(3)
B1 B5 B10 B11 0.1(4)
B4 B5 B10 B11 101.6(4)
B8 B9 B10 B6 0.7(5)
B4 B9 B10 B6 -102.3(4)
B3 B9 B10 B6 -63.1(4)
B11 B9 B10 B6 37.9(4)
B8 B9 B10 B5 64.6(4)
B4 B9 B10 B5 -38.3(3)
B3 B9 B10 B5 0.8(5)
B11 B9 B10 B5 101.8(4)
B8 B9 B10 B4 102.9(4)
B3 B9 B10 B4 39.1(3)
B11 B9 B10 B4 140.1(4)
B8 B9 B10 B11 -37.2(3)
B4 B9 B10 B11 -140.1(4)
B3 B9 B10 B11 -101.0(4)
C17 B4 B10 B6 -146.5(4)
C1 B4 B10 B6 1.9(4)
B9 B4 B10 B6 100.0(4)
B5 B4 B10 B6 -37.6(3)
B3 B4 B10 B6 62.5(4)
C17 B4 B10 B5 -108.9(5)
C1 B4 B10 B5 39.5(3)
B9 B4 B10 B5 137.7(4)
B3 B4 B10 B5 100.2(3)
C17 B4 B10 B9 113.5(5)
C1 B4 B10 B9 -98.2(4)
B5 B4 B10 B9 -137.7(4)
B3 B4 B10 B9 -37.5(3)
C17 B4 B10 B11 149.5(4)
C1 B4 B10 B11 -62.1(4)
B9 B4 B10 B11 36.1(3)
B5 B4 B10 B11 -101.6(4)
B3 B4 B10 B11 -1.4(4)
B2 B8 B11 B7 -35.8(4)
B9 B8 B11 B7 -137.1(4)
B3 B8 B11 B7 -100.9(4)
B2 B8 B11 B6 2.0(5)
B9 B8 B11 B6 -99.3(4)
B7 B8 B11 B6 37.8(4)
B3 B8 B11 B6 -63.1(5)
B2 B8 B11 B9 101.3(4)
B7 B8 B11 B9 137.1(4)
B3 B8 B11 B9 36.3(3)
B2 B8 B11 B10 64.4(5)
B9 B8 B11 B10 -37.0(3)
B7 B8 B11 B10 100.2(4)
B3 B8 B11 B10 -0.7(5)
B2 B7 B11 B8 35.5(4)
B6 B7 B11 B8 137.4(4)
B1 B7 B11 B8 100.5(4)
B2 B7 B11 B6 -101.9(4)
B8 B7 B11 B6 -137.4(4)
B1 B7 B11 B6 -36.8(4)
B2 B7 B11 B9 -2.3(5)
B6 B7 B11 B9 99.5(4)
B8 B7 B11 B9 -37.8(3)
B1 B7 B11 B9 62.7(5)
B2 B7 B11 B10 -64.6(5)
B6 B7 B11 B10 37.3(4)
B8 B7 B11 B10 -100.0(4)
B1 B7 B11 B10 0.5(5)
B7 B6 B11 B8 -38.0(4)
B1 B6 B11 B8 -1.4(5)
B10 B6 B11 B8 99.6(4)
B5 B6 B11 B8 62.8(5)
B1 B6 B11 B7 36.6(4)
B10 B6 B11 B7 137.6(4)
B5 B6 B11 B7 100.8(4)
B7 B6 B11 B9 -100.5(4)
B1 B6 B11 B9 -63.9(5)
B10 B6 B11 B9 37.1(4)
B5 B6 B11 B9 0.4(5)
B7 B6 B11 B10 -137.6(4)
B1 B6 B11 B10 -101.0(4)
B5 B6 B11 B10 -36.8(4)
B4 B9 B11 B8 -101.6(4)
B3 B9 B11 B8 -35.9(4)
B10 B9 B11 B8 -138.0(4)
B8 B9 B11 B7 38.2(3)
B4 B9 B11 B7 -63.4(5)
B3 B9 B11 B7 2.3(5)
B10 B9 B11 B7 -99.8(4)
B8 B9 B11 B6 100.8(4)
B4 B9 B11 B6 -0.8(5)
B3 B9 B11 B6 64.9(5)
B10 B9 B11 B6 -37.2(4)
B8 B9 B11 B10 138.0(4)
B4 B9 B11 B10 36.4(3)
B3 B9 B11 B10 102.1(4)
B6 B10 B11 B8 -100.6(4)
B5 B10 B11 B8 -63.5(4)
B9 B10 B11 B8 37.0(3)
B4 B10 B11 B8 1.3(5)
B6 B10 B11 B7 -37.4(4)
B5 B10 B11 B7 -0.3(5)
B9 B10 B11 B7 100.2(4)
B4 B10 B11 B7 64.5(4)
B5 B10 B11 B6 37.1(4)
B9 B10 B11 B6 137.7(4)
B4 B10 B11 B6 102.0(4)
B6 B10 B11 B9 -137.7(4)
B5 B10 B11 B9 -100.6(4)
B4 B10 B11 B9 -35.7(3)
C31 N2 C27 C28 179.7(14)
C33 N2 C27 C28 51.2(14)
C29 N2 C27 C28 -57.8(13)
C31 N2 C29 C30 42.4(15)
C33 N2 C29 C30 172.1(16)
C27 N2 C29 C30 -72.9(14)
C33 N2 C31 C32 -44(2)
C29 N2 C31 C32 76.3(19)
C27 N2 C31 C32 -167.0(17)
C31 N2 C33 C34 -64.6(18)
C29 N2 C33 C34 168.0(13)
C27 N2 C33 C34 55.4(15)
C10 O3 C9A O2A 18(3)
C10 O3 C9A C8A -178.7(15)
B1 C7 C8A C9A -179(2)
O2A C9A C8A C7 151(3)
O3 C9A C8A C7 -11(4)
N1 C3 C4A C5 47.6(16)
C6 C5 C4A C3 -46.5(17)
C29B N2 C31B C32 -31(3)
C27B N2 C31B C32 180.0(19)
C33B N2 C31B C32 77.5(18)
C29B N2 C27B C28 49(4)
C31B N2 C27B C28 -164.9(19)
C33B N2 C27B C28 -65(2)
C27B N2 C29B C30 58(4)
C31B N2 C29B C30 -81(4)
C33B N2 C29B C30 172(3)
C29B N2 C33B C34 176(3)
C27B N2 C33B C34 -51(2)
C31B N2 C33B C34 50.7(17)
